data_4330381
loop_
_publ_author_name
'Michael Knorr'
'Fabrice Guyon'
'Abderrahim Khatyr'
'Carsten Strohmann'
'Magali Allain'
'Shawkat M. Aly'
'Antony Lapprand'
'Daniel Fortin'
'Pierre D. Harvey'

_publ_section_title
;
 Construction of (CuX)2n Cluster-Containing (X = Br, I; n = 1, 2)
 Coordination Polymers Assembled by Dithioethers ArS(CH2)mSAr (Ar = Ph,
 p-Tol; m = 3, 5): Effect of the Spacer Length, Aryl Group, and
 Metal-to-Ligand Ratio on the Dimensionality, Cluster Nuclearity, and the
 Luminescence Properties of the Metal-Organic Frameworks
;
_journal_name_full 'Inorganic Chemistry'
_journal_page_first 9917
_journal_page_last 9934
_journal_paper_doi 10.1021/ic301385u
_journal_volume 51
_journal_year 2012
_chemical_absolute_configuration ad
_chemical_formula_moiety 'C75 H80 Br4 Cu4 S10'
_chemical_formula_sum 'C75 H80 Br4 Cu4 S10'
_chemical_formula_weight 1875.79
_space_group_IT_number 4
_symmetry_cell_setting monoclinic
_symmetry_space_group_name_Hall 'P 2yb'
_symmetry_space_group_name_H-M 'P 1 21 1'
_atom_sites_solution_hydrogens geom
_atom_sites_solution_primary direct
_atom_sites_solution_secondary difmap
_audit_creation_date 2011-10-25T16:03:26-00:00
_audit_creation_method 'WinGX routine CIF_UPDATE'
_cell_angle_alpha 90
_cell_angle_beta 107.720(10)
_cell_angle_gamma 90
_cell_formula_units_Z 2
_cell_length_a 13.278(3)
_cell_length_b 21.664(2)
_cell_length_c 14.129(3)
_cell_measurement_reflns_used 17261
_cell_measurement_temperature 180(2)
_cell_measurement_theta_max 32.07
_cell_measurement_theta_min 3.03
_cell_volume 3871.4(13)
_computing_cell_refinement 'Dirax/lsq (Duisenberg & Schreurs, 1989-2000)'
_computing_data_collection 'Collect (Nonius BV, 1997-2000)'
_computing_data_reduction 'EvalCCD (Duisenberg & Schreurs 1990-2000)'
_computing_molecular_graphics 'DIAMOND 3.2g (Crystal Impact GbR 2005)'
_computing_publication_material 'WinGX publication routines (Farrugia, 1999)'
_computing_structure_refinement 'SHELXL-97 (Sheldrick, 1997)'
_computing_structure_solution 'direct methods (Sir92,Altomare et al.,1993)'
_diffrn_ambient_temperature 180(2)
_diffrn_detector_area_resol_mean 9
_diffrn_measured_fraction_theta_full 0.993
_diffrn_measured_fraction_theta_max 0.97
_diffrn_measurement_device_type KappaCCD
_diffrn_measurement_method CCD
_diffrn_radiation_monochromator 'horizontally mounted graphite crystal'
_diffrn_radiation_probe x-ray
_diffrn_radiation_type MoK\a
_diffrn_radiation_wavelength 0.71073
_diffrn_reflns_av_R_equivalents 0.0553
_diffrn_reflns_limit_h_max 17
_diffrn_reflns_limit_h_min -19
_diffrn_reflns_limit_k_max 31
_diffrn_reflns_limit_k_min -32
_diffrn_reflns_limit_l_max 21
_diffrn_reflns_limit_l_min -21
_diffrn_reflns_number 88180
_diffrn_reflns_theta_full 27
_diffrn_reflns_theta_max 32.07
_diffrn_reflns_theta_min 3.03
_exptl_absorpt_coefficient_mu 3.459
_exptl_absorpt_correction_T_max 0.66
_exptl_absorpt_correction_T_min 0.436
_exptl_absorpt_correction_type multi-scan
_exptl_absorpt_process_details
;
 '(SADABS (Sheldrick, Bruker, 2008))'
;
_exptl_crystal_colour colourless
_exptl_crystal_density_diffrn 1.609
_exptl_crystal_description prism
_exptl_crystal_F_000 1892
_exptl_crystal_size_max 0.37
_exptl_crystal_size_mid 0.32
_exptl_crystal_size_min 0.12
_refine_diff_density_max 2.713
_refine_diff_density_min -1.105
_refine_ls_abs_structure_details 'Flack H D (1983), Acta Cryst. A39, 876-881'
_refine_ls_abs_structure_Flack 0.50(2)
_refine_ls_extinction_method none
_refine_ls_goodness_of_fit_ref 1.059
_refine_ls_hydrogen_treatment constr
_refine_ls_matrix_type full
_refine_ls_number_parameters 759
_refine_ls_number_reflns 24862
_refine_ls_number_restraints 1
_refine_ls_restrained_S_all 1.059
_refine_ls_R_factor_gt 0.054
_refine_ls_shift/su_max 0.001
_refine_ls_structure_factor_coef Fsqd
_refine_ls_weighting_details 'calc w=1/[\s^2^(Fo^2^)+(0.0163P)^2^+15.7458P] where P=(Fo^2^+2Fc^2^)/3'
_refine_ls_weighting_scheme calc
_refine_ls_wR_factor_ref 0.1242
_reflns_number_gt 11691
_reflns_number_total 24862
_reflns_threshold_expression >2sigma(I)
_cod_data_source_file ic301385u_si_002_4.cif
_cod_data_source_block sad2
_cod_database_code 4330381

loop_
_publ_contact_author_name
_publ_contact_author_address
_publ_contact_author_email
_publ_contact_author_fax
_publ_contact_author_phone
'ALLAIN, Magali'
;
MOLTECH ANJOU UMR CNRS 6200
2, bd Lavoisier
49045 Angers cedex
France
;
magali.allain@univ-angers.fr 33(0)241735405 33(0)241735368
'Carsten Strohmann'
;
Anorganische Chemie, Technische Universit\"at Dortmund, Otto-Hahn-Strasse 6,
 44227 Dortmund, Germany
;
mail@carsten-strohmann.de '+49 231 755 3797' '+49 231 755 3807'

loop_
_symmetry_equiv_pos_as_xyz
'x, y, z'
'-x, y+1/2, -z'

loop_
_atom_site_label
_atom_site_type_symbol
_atom_site_fract_x
_atom_site_fract_y
_atom_site_fract_z
_atom_site_U_iso_or_equiv
_atom_site_adp_type
_atom_site_occupancy
_atom_site_calc_flag
_atom_site_refinement_flags
_atom_site_disorder_group
_atom_site_disorder_assembly
C1 C 0.5732(9) 0.9437(7) 0.6611(8) 0.029(3) Uani 1 d . . .
H1A H 0.5194 0.9358 0.6931 0.034 Uiso 1 calc R . .
H1B H 0.5769 0.9879 0.6523 0.034 Uiso 1 calc R . .
C2 C 0.5403(9) 0.9124(7) 0.5583(8) 0.024(3) Uani 1 d . . .
H2A H 0.5966 0.9177 0.5285 0.029 Uiso 1 calc R . .
H2B H 0.5321 0.8684 0.567 0.029 Uiso 1 calc R . .
C3 C 0.4399(9) 0.9371(7) 0.4886(8) 0.026(3) Uani 1 d . . .
H3A H 0.4222 0.9128 0.4281 0.031 Uiso 1 calc R . .
H3B H 0.4526 0.979 0.4711 0.031 Uiso 1 calc R . .
C4 C 0.6783(10) 0.8346(6) 0.7437(9) 0.029(3) Uani 1 d . . .
C5 C 0.5949(11) 0.8073(7) 0.7585(10) 0.039(4) Uani 1 d . . .
H5 H 0.5406 0.831 0.7683 0.047 Uiso 1 calc R . .
C6 C 0.5890(12) 0.7453(7) 0.7592(11) 0.042(4) Uani 1 d . . .
H6 H 0.5281 0.727 0.7657 0.051 Uiso 1 calc R . .
C7 C 0.6679(12) 0.7087(7) 0.7510(11) 0.045(4) Uani 1 d . . .
H7 H 0.664 0.6661 0.7566 0.054 Uiso 1 calc R . .
C8 C 0.7567(14) 0.7368(7) 0.7337(12) 0.044(4) Uani 1 d . . .
H8 H 0.8108 0.7123 0.7251 0.053 Uiso 1 calc R . .
C9 C 0.7636(11) 0.7976(7) 0.7298(10) 0.033(3) Uani 1 d . . .
H9 H 0.8219 0.8162 0.7182 0.039 Uiso 1 calc R . .
C10 C 0.8113(10) 0.8624(6) 1.0664(9) 0.024(3) Uani 1 d . . .
C11 C 0.8098(11) 0.8145(6) 1.0037(10) 0.033(3) Uani 1 d . . .
H11 H 0.8138 0.8229 0.9404 0.04 Uiso 1 calc R . .
C12 C 0.8026(12) 0.7532(7) 1.0317(11) 0.042(4) Uani 1 d . . .
H12 H 0.803 0.7212 0.9879 0.05 Uiso 1 calc R . .
C13 C 0.7948(12) 0.7402(8) 1.1281(13) 0.049(5) Uani 1 d . . .
H13 H 0.7908 0.6996 1.1482 0.059 Uiso 1 calc R . .
C14 C 0.7931(12) 0.7900(8) 1.1928(10) 0.047(4) Uani 1 d . . .
H14 H 0.7893 0.7827 1.2565 0.056 Uiso 1 calc R . .
C15 C 0.7970(11) 0.8466(8) 1.1611(10) 0.041(4) Uani 1 d . . .
H15 H 0.7902 0.8788 1.2023 0.05 Uiso 1 calc R . .
C16 C 0.3164(8) 1.0853(7) 0.7654(8) 0.027(3) Uani 1 d . . .
H16A H 0.305 1.0429 0.7815 0.032 Uiso 1 calc R . .
H16B H 0.3353 1.1087 0.8269 0.032 Uiso 1 calc R . .
C17 C 0.2120(10) 1.1110(7) 0.6962(8) 0.023(3) Uani 1 d . . .
H17A H 0.1569 1.1061 0.7277 0.028 Uiso 1 calc R . .
H17B H 0.2201 1.1548 0.6861 0.028 Uiso 1 calc R . .
C18 C 0.1785(8) 1.0786(6) 0.5960(8) 0.024(3) Uani 1 d . . .
H18A H 0.1763 1.0344 0.6068 0.028 Uiso 1 calc R . .
H18B H 0.2315 1.0861 0.5629 0.028 Uiso 1 calc R . .
C19 C 0.4353(10) 1.1673(6) 0.6790(9) 0.024(3) Uani 1 d . . .
C20 C 0.4346(10) 1.1765(7) 0.5842(10) 0.029(3) Uani 1 d . . .
H20 H 0.4257 1.1447 0.5382 0.035 Uiso 1 calc R . .
C21 C 0.4490(12) 1.2406(7) 0.5603(11) 0.044(4) Uani 1 d . . .
H21 H 0.4551 1.2499 0.498 0.052 Uiso 1 calc R . .
C22 C 0.4538(12) 1.2862(8) 0.6234(12) 0.046(4) Uani 1 d . . .
H22 H 0.4623 1.3265 0.6044 0.055 Uiso 1 calc R . .
C23 C 0.4467(11) 1.2753(6) 0.7148(11) 0.037(3) Uani 1 d . . .
H23 H 0.4476 1.3081 0.7575 0.045 Uiso 1 calc R . .
C24 C 0.4382(10) 1.2165(6) 0.7449(9) 0.027(3) Uani 1 d . . .
H24 H 0.4344 1.2088 0.8085 0.032 Uiso 1 calc R . .
C25 C 0.5754(9) 1.1936(6) 1.0069(9) 0.024(3) Uani 1 d . . .
C26 C 0.4999(11) 1.2304(6) 1.0189(10) 0.033(3) Uani 1 d . . .
H26 H 0.441 1.2131 1.0312 0.04 Uiso 1 calc R . .
C27 C 0.5078(13) 1.2962(7) 1.0133(11) 0.036(3) Uani 1 d . . .
H27 H 0.4519 1.321 1.017 0.043 Uiso 1 calc R . .
C28 C 0.5968(12) 1.3226(6) 1.0025(10) 0.041(4) Uani 1 d . . .
H28 H 0.6042 1.3653 1.0047 0.049 Uiso 1 calc R . .
C29 C 0.6773(11) 1.2854(7) 0.9880(10) 0.036(3) Uani 1 d . . .
H29 H 0.7366 1.3032 0.9772 0.044 Uiso 1 calc R . .
C30 C 0.6669(10) 1.2196(6) 0.9902(9) 0.032(3) Uani 1 d . . .
H30 H 0.7195 1.1942 0.9807 0.039 Uiso 1 calc R . .
C31 C 0.9372(9) 0.9384(7) 0.9884(8) 0.026(3) Uani 1 d . . .
H31A H 0.92 0.9149 0.9271 0.031 Uiso 1 calc R . .
H31B H 0.9529 0.9803 0.9735 0.031 Uiso 1 calc R . .
C32 C 1.0355(9) 0.9106(7) 1.0619(8) 0.025(3) Uani 1 d . . .
H32A H 1.0231 0.867 1.0693 0.03 Uiso 1 calc R . .
H32B H 1.0939 0.9141 1.0343 0.03 Uiso 1 calc R . .
C33 C 0.0677(9) 0.9404(6) 0.1639(7) 0.026(3) Uani 1 d . . .
H33A H 0.0138 0.9321 0.1956 0.031 Uiso 1 calc R . .
H33B H 0.0715 0.9848 0.1564 0.031 Uiso 1 calc R . .
C34 C 0.1708(9) 0.8305(6) 0.2457(9) 0.025(3) Uani 1 d . . .
C35 C 0.0844(10) 0.8043(6) 0.2579(9) 0.037(3) Uani 1 d . . .
H35 H 0.0297 0.8287 0.2653 0.045 Uiso 1 calc R . .
C36 C 0.0770(13) 0.7416(8) 0.2592(11) 0.041(4) Uani 1 d . . .
H36 H 0.0152 0.7234 0.2637 0.05 Uiso 1 calc R . .
C37 C 0.1604(13) 0.7045(7) 0.2540(11) 0.047(4) Uani 1 d . . .
H37 H 0.1568 0.6618 0.2594 0.056 Uiso 1 calc R . .
C38 C 0.2493(15) 0.7325(9) 0.2407(13) 0.050(4) Uani 1 d . . .
H38 H 0.304 0.708 0.2335 0.059 Uiso 1 calc R . .
C39 C 0.2578(11) 0.7926(8) 0.2379(10) 0.040(4) Uani 1 d . . .
H39 H 0.3186 0.8107 0.231 0.048 Uiso 1 calc R . .
C40 C 0.3184(9) 0.8606(6) 0.5690(9) 0.022(3) Uani 1 d . . .
C41 C 0.3147(10) 0.8131(6) 0.5048(9) 0.030(3) Uani 1 d . . .
H41 H 0.3167 0.8218 0.4409 0.036 Uiso 1 calc R . .
C42 C 0.3079(11) 0.7514(7) 0.5326(11) 0.038(3) Uani 1 d . . .
H42 H 0.3062 0.7197 0.4879 0.046 Uiso 1 calc R . .
C43 C 0.3035(12) 0.7380(8) 0.6301(12) 0.046(4) Uani 1 d . . .
H43 H 0.3 0.6973 0.6499 0.056 Uiso 1 calc R . .
C44 C 0.3046(12) 0.7868(8) 0.6964(9) 0.044(4) Uani 1 d . . .
H44 H 0.3012 0.7794 0.7602 0.053 Uiso 1 calc R . .
C45 C 0.3106(11) 0.8439(7) 0.6639(10) 0.038(3) Uani 1 d . . .
H45 H 0.3096 0.876 0.7074 0.046 Uiso 1 calc R . .
C46 C 0.6851(8) 1.0848(6) 1.0894(8) 0.023(3) Uani 1 d . . .
H46A H 0.6808 1.0405 1.0971 0.028 Uiso 1 calc R . .
H46B H 0.7404 1.0927 1.0592 0.028 Uiso 1 calc R . .
C47 C 0.7149(10) 1.1142(6) 1.1896(8) 0.024(3) Uani 1 d . . .
H47A H 0.6565 1.1103 1.217 0.028 Uiso 1 calc R . .
H47B H 0.7276 1.1579 1.183 0.028 Uiso 1 calc R . .
C48 C -0.1863(9) 1.0850(7) 0.2613(8) 0.028(3) Uani 1 d . . .
H48A H -0.2031 1.0429 0.2744 0.033 Uiso 1 calc R . .
H48B H -0.1689 1.1073 0.3237 0.033 Uiso 1 calc R . .
C49 C -0.0580(9) 1.1631(7) 0.1831(9) 0.026(3) Uani 1 d . . .
C50 C -0.0593(10) 1.2125(7) 0.2464(9) 0.032(3) Uani 1 d . . .
H50 H -0.0667 1.2057 0.3089 0.038 Uiso 1 calc R . .
C51 C -0.0494(12) 1.2718(6) 0.2139(11) 0.041(4) Uani 1 d . . .
H51 H -0.0507 1.3052 0.2547 0.049 Uiso 1 calc R . .
C52 C -0.0379(11) 1.2814(9) 0.1247(12) 0.044(4) Uani 1 d . . .
H52 H -0.0294 1.3215 0.105 0.053 Uiso 1 calc R . .
C53 C -0.0383(12) 1.2352(10) 0.0639(12) 0.060(4) Uani 1 d . . .
H53 H -0.0299 1.244 0.0023 0.072 Uiso 1 calc R . .
C54 C -0.0515(11) 1.1699(7) 0.0893(10) 0.035(3) Uani 1 d . . .
H54 H -0.0549 1.1372 0.0458 0.042 Uiso 1 calc R . .
C55 C 0.0630(9) 1.1846(6) 0.5098(8) 0.023(2) Uani 1 d . . .
C56 C 0.1553(10) 1.2115(6) 0.4934(9) 0.027(3) Uani 1 d . . .
H56 H 0.2094 1.1864 0.4866 0.032 Uiso 1 calc R . .
C57 C 0.1630(11) 1.2758(7) 0.4878(10) 0.035(3) Uani 1 d . . .
H57 H 0.2218 1.2939 0.4765 0.042 Uiso 1 calc R . .
C58 C 0.0810(14) 1.3122(7) 0.4994(11) 0.048(4) Uani 1 d . . .
H58 H 0.0881 1.3549 0.4996 0.057 Uiso 1 calc R . .
C59 C -0.0086(16) 1.2876(8) 0.5104(13) 0.051(5) Uani 1 d . . .
H59 H -0.0649 1.3126 0.5124 0.061 Uiso 1 calc R . .
C60 C -0.0140(12) 1.2215(7) 0.5189(10) 0.034(3) Uani 1 d . . .
H60 H -0.0728 1.204 0.5311 0.041 Uiso 1 calc R . .
C61 C 0.3801(6) 0.4925(4) 0.6521(5) 0.052(3) Uiso 1 d G . A
C62 C 0.4269(5) 0.5439(4) 0.6242(6) 0.069(3) Uiso 1 d G . .
H62 H 0.4934 0.5568 0.663 0.083 Uiso 1 calc R . .
C63 C 0.3743(7) 0.5760(4) 0.5382(7) 0.091(5) Uiso 1 d G . .
H63 H 0.4056 0.6104 0.5195 0.109 Uiso 1 calc R . .
C64 C 0.2748(7) 0.5567(5) 0.4801(6) 0.122(7) Uiso 1 d G . .
H64 H 0.2396 0.5782 0.4225 0.146 Uiso 1 calc R . .
C65 C 0.2280(5) 0.5053(4) 0.5080(6) 0.093(4) Uiso 1 d G . .
H65 H 0.1615 0.4924 0.4692 0.112 Uiso 1 calc R . .
C66 C 0.2806(6) 0.4732(4) 0.5941(6) 0.069(3) Uiso 1 d G . .
H66 H 0.2493 0.4388 0.6128 0.082 Uiso 1 calc R . .
C67 C 0.8683(8) 0.5243(5) 1.1018(7) 0.051(3) Uiso 1 d . . A
C68 C 0.8124(9) 0.4747(5) 1.1198(8) 0.058(3) Uiso 1 d . . .
H68 H 0.7458 0.4642 1.0779 0.069 Uiso 1 calc R . .
C69 C 0.8612(11) 0.4423(6) 1.2023(10) 0.081(4) Uiso 1 d . . .
H69 H 0.8235 0.4099 1.2184 0.098 Uiso 1 calc R . .
C70 C 0.9568(10) 0.4523(6) 1.2623(9) 0.064(3) Uiso 1 d . . .
H70 H 0.9848 0.4266 1.3167 0.077 Uiso 1 calc R . .
C71 C 1.0170(10) 0.5018(6) 1.2446(9) 0.076(3) Uiso 1 d . . .
H71 H 1.0847 0.5103 1.2862 0.092 Uiso 1 calc R . .
C72 C 0.9684(9) 0.5382(6) 1.1593(9) 0.069(3) Uiso 1 d . . .
H72 H 1.0045 0.5713 1.1428 0.082 Uiso 1 calc R . .
C73 C 0.559(2) 0.4750(13) 0.7948(19) 0.079(7) Uiso 0.5 d P 2 A
H73A H 0.5981 0.4368 0.8003 0.095 Uiso 0.5 calc PR 2 A
H73B H 0.5639 0.4939 0.7343 0.095 Uiso 0.5 calc PR 2 A
C74 C 0.5275(14) 0.5023(8) 0.8511(14) 0.044(4) Uiso 0.5 d P 1 A
H74A H 0.4939 0.5424 0.8365 0.053 Uiso 0.5 calc PR 1 A
H74B H 0.5185 0.4896 0.9139 0.053 Uiso 0.5 calc PR 1 A
C75 C 0.6366(18) 0.5143(10) 0.8728(17) 0.128(5) Uiso 1 d . . .
H75A H 0.6493 0.5255 0.8109 0.154 Uiso 0.5 calc PR 1 A
H75B H 0.6736 0.4757 0.8946 0.154 Uiso 0.5 calc PR 1 A
H75C H 0.6228 0.5546 0.8415 0.154 Uiso 0.5 d PR 2 A
H75D H 0.6008 0.5154 0.9232 0.154 Uiso 0.5 d PR 2 A
C76 C 0.6875(16) 0.5622(10) 0.9473(15) 0.054(5) Uiso 0.5 d P 1 A
H76A H 0.66 0.5559 1.0028 0.065 Uiso 0.5 calc PR 1 A
H76B H 0.6593 0.6014 0.9178 0.065 Uiso 0.5 calc PR 1 A
C77 C 0.726(3) 0.5211(18) 0.925(3) 0.138(14) Uiso 0.5 d P 2 A
H77A H 0.7643 0.5059 0.8815 0.166 Uiso 0.5 calc PR 2 A
H77B H 0.7308 0.488 0.9725 0.166 Uiso 0.5 calc PR 2 A
S1 S 0.6990(2) 0.91673(17) 0.7407(2) 0.0262(7) Uani 1 d . . .
S2 S 0.8204(3) 0.93959(17) 1.0333(2) 0.0244(7) Uani 1 d . . .
S3 S 0.4275(2) 1.08729(17) 0.7153(2) 0.0223(7) Uani 1 d . . .
S4 S 0.5590(3) 1.11264(16) 1.0059(2) 0.0265(7) Uani 1 d . . .
S5 S 0.1941(2) 0.91267(17) 0.2434(2) 0.0270(7) Uani 1 d . . .
S6 S 0.3247(3) 0.93763(17) 0.5350(2) 0.0244(7) Uani 1 d . . .
S7 S -0.0704(2) 1.08353(17) 0.2193(2) 0.0242(7) Uani 1 d . . .
S8 S 0.0498(3) 1.10338(16) 0.5143(2) 0.0274(7) Uani 1 d . . .
S9 S 0.4418(5) 0.4498(2) 0.7581(3) 0.121(2) Uani 1 d . . .
S10 S 0.8173(5) 0.5731(2) 0.9974(4) 0.1087(16) Uani 1 d . . .
Cu1 Cu 0.69118(12) 0.96210(7) 0.88852(11) 0.0259(4) Uani 1 d . . .
Cu2 Cu 0.56193(12) 1.06664(7) 0.85678(11) 0.0264(4) Uani 1 d . . .
Cu3 Cu 0.19094(11) 0.95863(7) 0.39221(11) 0.0275(4) Uani 1 d . . .
Cu4 Cu 0.05764(12) 1.06019(7) 0.36495(11) 0.0295(4) Uani 1 d . . .
Br1 Br 0.74156(10) 1.06917(5) 0.84597(10) 0.0299(3) Uani 1 d . . .
Br2 Br 0.51038(10) 0.95865(5) 0.89883(9) 0.0269(3) Uani 1 d . . .
Br3 Br 0.23854(10) 1.06738(5) 0.35448(9) 0.0298(3) Uani 1 d . . .
Br4 Br 0.01235(10) 0.95154(5) 0.40435(10) 0.0311(3) Uani 1 d . . .

loop_
_atom_site_aniso_label
_atom_site_aniso_U_11
_atom_site_aniso_U_22
_atom_site_aniso_U_33
_atom_site_aniso_U_23
_atom_site_aniso_U_13
_atom_site_aniso_U_12
C1 0.033(6) 0.026(5) 0.021(5) -0.010(4) 0.001(4) 0.002(5)
C2 0.020(6) 0.026(6) 0.024(5) 0.001(5) 0.004(4) 0.007(5)
C3 0.028(6) 0.035(7) 0.019(5) 0.007(5) 0.013(4) -0.001(5)
C4 0.030(6) 0.029(5) 0.022(5) -0.007(4) 0.000(5) 0.017(5)
C5 0.030(7) 0.038(7) 0.043(7) -0.005(6) 0.001(5) 0.015(5)
C6 0.054(9) 0.029(6) 0.047(7) -0.003(5) 0.021(6) -0.001(6)
C7 0.057(9) 0.026(6) 0.047(8) -0.003(5) 0.008(7) 0.015(6)
C8 0.052(8) 0.046(9) 0.041(7) 0.002(6) 0.023(6) 0.025(7)
C9 0.023(6) 0.038(6) 0.033(6) -0.008(5) 0.003(5) 0.013(5)
C10 0.021(6) 0.026(5) 0.021(5) 0.006(4) 0.002(4) -0.002(4)
C11 0.050(7) 0.015(4) 0.033(6) 0.013(4) 0.011(5) 0.003(4)
C12 0.038(8) 0.039(8) 0.040(7) 0.002(6) -0.001(6) -0.005(6)
C13 0.041(8) 0.033(7) 0.060(9) 0.023(7) -0.006(7) -0.010(6)
C14 0.052(9) 0.063(9) 0.028(5) 0.008(6) 0.018(6) -0.010(7)
C15 0.037(7) 0.057(8) 0.028(6) 0.008(5) 0.008(5) 0.006(6)
C16 0.014(5) 0.030(7) 0.027(5) 0.009(5) -0.007(4) 0.002(4)
C17 0.030(6) 0.028(6) 0.014(4) -0.005(4) 0.011(4) -0.002(5)
C18 0.018(5) 0.025(5) 0.026(5) 0.005(4) 0.003(4) 0.009(4)
C19 0.025(6) 0.019(5) 0.027(6) 0.008(4) 0.005(5) 0.006(4)
C20 0.022(5) 0.037(6) 0.033(6) 0.000(5) 0.013(4) -0.008(4)
C21 0.047(8) 0.045(7) 0.046(7) 0.027(6) 0.026(6) 0.002(6)
C22 0.038(8) 0.040(8) 0.061(9) 0.022(7) 0.016(7) -0.012(6)
C23 0.042(7) 0.013(5) 0.050(8) 0.009(5) 0.003(6) -0.005(4)
C24 0.032(6) 0.020(5) 0.024(5) -0.006(4) 0.004(4) 0.003(4)
C25 0.017(6) 0.029(6) 0.021(5) 0.001(4) -0.001(4) 0.002(4)
C26 0.033(6) 0.027(6) 0.044(7) -0.002(5) 0.018(5) 0.010(5)
C27 0.044(8) 0.020(5) 0.044(7) -0.004(5) 0.015(6) 0.014(5)
C28 0.070(9) 0.017(5) 0.039(7) -0.003(4) 0.021(6) -0.002(5)
C29 0.036(7) 0.034(6) 0.038(6) 0.005(5) 0.008(5) -0.005(5)
C30 0.033(7) 0.033(6) 0.042(7) -0.002(5) 0.028(5) 0.000(5)
C31 0.029(6) 0.030(7) 0.025(5) 0.002(5) 0.016(5) -0.006(5)
C32 0.019(6) 0.031(6) 0.023(5) 0.001(5) 0.004(4) 0.005(5)
C33 0.026(6) 0.028(6) 0.018(4) -0.004(4) -0.001(4) 0.004(5)
C34 0.023(6) 0.024(5) 0.025(5) -0.007(4) 0.002(4) 0.013(4)
C35 0.033(7) 0.035(6) 0.034(6) 0.004(5) -0.006(5) 0.017(5)
C36 0.054(9) 0.031(6) 0.041(7) 0.003(5) 0.017(6) 0.005(6)
C37 0.058(9) 0.034(6) 0.041(7) -0.007(5) 0.003(6) 0.024(6)
C38 0.045(9) 0.045(8) 0.055(9) -0.010(7) 0.009(7) 0.015(7)
C39 0.026(6) 0.058(8) 0.034(6) -0.003(6) 0.008(5) 0.019(6)
C40 0.013(5) 0.028(5) 0.025(5) 0.000(4) 0.007(4) -0.007(4)
C41 0.036(6) 0.025(5) 0.028(6) 0.012(4) 0.008(5) -0.006(4)
C42 0.032(7) 0.040(8) 0.038(7) -0.006(6) 0.004(5) -0.002(5)
C43 0.039(7) 0.032(7) 0.058(9) 0.011(6) 0.000(6) -0.004(5)
C44 0.046(8) 0.057(8) 0.028(5) 0.005(5) 0.011(5) -0.017(6)
C45 0.043(7) 0.043(7) 0.032(6) 0.000(5) 0.019(5) 0.003(5)
C46 0.010(5) 0.026(6) 0.030(5) -0.003(4) 0.001(4) 0.005(4)
C47 0.027(6) 0.020(6) 0.020(5) -0.002(5) 0.002(5) -0.004(5)
C48 0.030(6) 0.029(7) 0.020(5) 0.003(5) 0.000(5) 0.001(5)
C49 0.013(5) 0.034(6) 0.026(6) 0.006(5) 0.000(4) 0.004(4)
C50 0.026(6) 0.036(6) 0.025(6) -0.004(5) -0.004(5) -0.002(5)
C51 0.046(8) 0.017(5) 0.052(8) 0.009(5) 0.001(6) -0.007(5)
C52 0.030(7) 0.048(8) 0.051(8) 0.027(7) 0.007(6) -0.010(6)
C53 0.037(8) 0.087(12) 0.058 0.042(8) 0.017(6) -0.007(8)
C54 0.044(7) 0.034(5) 0.032(6) 0.006(4) 0.019(5) -0.008(5)
C55 0.022(5) 0.030(5) 0.018(4) 0.000(4) 0.005(4) 0.004(4)
C56 0.035(7) 0.019(4) 0.032(6) -0.001(4) 0.018(5) 0.002(4)
C57 0.035(7) 0.036(7) 0.032(6) 0.001(5) 0.006(5) 0.004(5)
C58 0.082(11) 0.027(6) 0.036(7) 0.004(5) 0.021(7) 0.007(7)
C59 0.062(10) 0.041(9) 0.051(9) -0.002(7) 0.018(8) 0.035(8)
C60 0.039(7) 0.036(6) 0.031(6) 0.001(5) 0.015(5) 0.014(5)
S1 0.0160(13) 0.0326(14) 0.0241(13) -0.0050(11) -0.0027(11) 0.0033(11)
S2 0.0255(16) 0.0215(15) 0.0238(14) 0.0000(12) 0.0042(12) 0.0022(13)
S3 0.0190(15) 0.0211(15) 0.0226(14) -0.0003(12) 0.0002(12) 0.0026(12)
S4 0.0264(15) 0.0218(13) 0.0283(14) -0.0047(11) 0.0039(12) 0.0019(11)
S5 0.0166(13) 0.0318(15) 0.0273(14) -0.0057(12) -0.0011(11) 0.0052(11)
S6 0.0233(15) 0.0240(16) 0.0245(14) 0.0007(12) 0.0050(12) 0.0022(12)
S7 0.0227(15) 0.0225(15) 0.0218(14) -0.0011(12) -0.0018(12) 0.0038(12)
S8 0.0247(15) 0.0260(14) 0.0277(14) -0.0051(11) 0.0025(11) 0.0027(11)
S9 0.178(5) 0.075(3) 0.078(3) 0.003(2) -0.008(3) -0.050(3)
S10 0.137(4) 0.065(2) 0.112(3) -0.007(2) 0.019(3) -0.028(3)
Cu1 0.0217(7) 0.0239(7) 0.0261(7) -0.0018(6) -0.0018(6) 0.0025(6)
Cu2 0.0256(8) 0.0196(7) 0.0286(7) -0.0004(7) 0.0003(6) 0.0029(6)
Cu3 0.0204(7) 0.0282(8) 0.0269(7) -0.0024(7) -0.0036(6) 0.0028(6)
Cu4 0.0305(8) 0.0235(8) 0.0274(7) -0.0016(6) -0.0016(6) 0.0051(6)
Br1 0.0284(6) 0.0224(5) 0.0412(7) 0.0044(6) 0.0142(5) -0.0014(5)
Br2 0.0276(6) 0.0183(6) 0.0370(6) 0.0018(5) 0.0129(5) -0.0024(5)
Br3 0.0327(7) 0.0248(6) 0.0333(6) -0.0001(5) 0.0121(5) -0.0051(5)
Br4 0.0298(7) 0.0244(7) 0.0403(6) 0.0023(5) 0.0124(5) -0.0038(5)

loop_
_atom_type_symbol
_atom_type_description
_atom_type_scat_dispersion_real
_atom_type_scat_dispersion_imag
_atom_type_scat_source
C C 0.0033 0.0016 'International Tables Vol C Tables 4.2.6.8 and 6.1.1.4'
H H 0 0 'International Tables Vol C Tables 4.2.6.8 and 6.1.1.4'
S S 0.1246 0.1234 'International Tables Vol C Tables 4.2.6.8 and 6.1.1.4'
Cu Cu 0.3201 1.2651 'International Tables Vol C Tables 4.2.6.8 and 6.1.1.4'
Br Br -0.2901 2.4595 'International Tables Vol C Tables 4.2.6.8 and 6.1.1.4'

loop_
_geom_angle_atom_site_label_1
_geom_angle_atom_site_label_2
_geom_angle_atom_site_label_3
_geom_angle
_geom_angle_site_symmetry_1
_geom_angle_site_symmetry_3
C2 C1 S1 112.9(9) . .
C2 C1 H1A 109 . .
S1 C1 H1A 109 . .
C2 C1 H1B 109 . .
S1 C1 H1B 109 . .
H1A C1 H1B 107.8 . .
C3 C2 C1 113.8(11) . .
C3 C2 H2A 108.8 . .
C1 C2 H2A 108.8 . .
C3 C2 H2B 108.8 . .
C1 C2 H2B 108.8 . .
H2A C2 H2B 107.7 . .
C2 C3 S6 116.1(9) . .
C2 C3 H3A 108.3 . .
S6 C3 H3A 108.3 . .
C2 C3 H3B 108.3 . .
S6 C3 H3B 108.3 . .
H3A C3 H3B 107.4 . .
C5 C4 C9 119.8(14) . .
C5 C4 S1 125.8(11) . .
C9 C4 S1 114.4(12) . .
C4 C5 C6 120.0(15) . .
C4 C5 H5 120 . .
C6 C5 H5 120 . .
C7 C6 C5 122.5(16) . .
C7 C6 H6 118.7 . .
C5 C6 H6 118.7 . .
C6 C7 C8 118.3(15) . .
C6 C7 H7 120.8 . .
C8 C7 H7 120.8 . .
C9 C8 C7 120.5(15) . .
C9 C8 H8 119.8 . .
C7 C8 H8 119.8 . .
C8 C9 C4 118.7(16) . .
C8 C9 H9 120.7 . .
C4 C9 H9 120.7 . .
C11 C10 C15 116.2(13) . .
C11 C10 S2 122.9(10) . .
C15 C10 S2 120.8(11) . .
C10 C11 C12 121.9(13) . .
C10 C11 H11 119 . .
C12 C11 H11 119 . .
C11 C12 C13 119.3(15) . .
C11 C12 H12 120.3 . .
C13 C12 H12 120.3 . .
C14 C13 C12 119.1(15) . .
C14 C13 H13 120.5 . .
C12 C13 H13 120.5 . .
C15 C14 C13 118.7(14) . .
C15 C14 H14 120.7 . .
C13 C14 H14 120.7 . .
C14 C15 C10 124.5(16) . .
C14 C15 H15 117.8 . .
C10 C15 H15 117.8 . .
C17 C16 S3 115.1(9) . .
C17 C16 H16A 108.5 . .
S3 C16 H16A 108.5 . .
C17 C16 H16B 108.5 . .
S3 C16 H16B 108.5 . .
H16A C16 H16B 107.5 . .
C18 C17 C16 112.1(11) . .
C18 C17 H17A 109.2 . .
C16 C17 H17A 109.2 . .
C18 C17 H17B 109.2 . .
C16 C17 H17B 109.2 . .
H17A C17 H17B 107.9 . .
C17 C18 S8 113.8(9) . .
C17 C18 H18A 108.8 . .
S8 C18 H18A 108.8 . .
C17 C18 H18B 108.8 . .
S8 C18 H18B 108.8 . .
H18A C18 H18B 107.7 . .
C20 C19 C24 122.3(13) . .
C20 C19 S3 115.9(11) . .
C24 C19 S3 121.8(10) . .
C19 C20 C21 114.2(13) . .
C19 C20 H20 122.9 . .
C21 C20 H20 122.9 . .
C22 C21 C20 122.7(13) . .
C22 C21 H21 118.7 . .
C20 C21 H21 118.7 . .
C21 C22 C23 121.0(15) . .
C21 C22 H22 119.5 . .
C23 C22 H22 119.5 . .
C22 C23 C24 120.1(15) . .
C22 C23 H23 119.9 . .
C24 C23 H23 119.9 . .
C23 C24 C19 119.4(13) . .
C23 C24 H24 120.3 . .
C19 C24 H24 120.3 . .
C26 C25 C30 119.8(13) . .
C26 C25 S4 120.1(11) . .
C30 C25 S4 120.1(10) . .
C25 C26 C27 121.3(15) . .
C25 C26 H26 119.4 . .
C27 C26 H26 119.4 . .
C28 C27 C26 120.2(14) . .
C28 C27 H27 119.9 . .
C26 C27 H27 119.9 . .
C27 C28 C29 120.1(13) . .
C27 C28 H28 120 . .
C29 C28 H28 120 . .
C28 C29 C30 119.1(14) . .
C28 C29 H29 120.5 . .
C30 C29 H29 120.5 . .
C25 C30 C29 119.3(13) . .
C25 C30 H30 120.3 . .
C29 C30 H30 120.3 . .
C32 C31 S2 114.1(8) . .
C32 C31 H31A 108.7 . .
S2 C31 H31A 108.7 . .
C32 C31 H31B 108.7 . .
S2 C31 H31B 108.7 . .
H31A C31 H31B 107.6 . .
C33 C32 C31 114.5(11) 1_656 .
C33 C32 H32A 108.6 1_656 .
C31 C32 H32A 108.6 . .
C33 C32 H32B 108.6 1_656 .
C31 C32 H32B 108.6 . .
H32A C32 H32B 107.6 . .
C32 C33 S5 112.8(9) 1_454 .
C32 C33 H33A 109 1_454 .
S5 C33 H33A 109 . .
C32 C33 H33B 109 1_454 .
S5 C33 H33B 109 . .
H33A C33 H33B 107.8 . .
C35 C34 C39 120.3(13) . .
C35 C34 S5 125.3(10) . .
C39 C34 S5 114.3(11) . .
C34 C35 C36 119.5(14) . .
C34 C35 H35 120.2 . .
C36 C35 H35 120.2 . .
C35 C36 C37 121.0(17) . .
C35 C36 H36 119.5 . .
C37 C36 H36 119.5 . .
C36 C37 C38 118.5(16) . .
C36 C37 H37 120.7 . .
C38 C37 H37 120.7 . .
C39 C38 C37 121.5(17) . .
C39 C38 H38 119.2 . .
C37 C38 H38 119.2 . .
C38 C39 C34 118.9(17) . .
C38 C39 H39 120.5 . .
C34 C39 H39 120.5 . .
C41 C40 C45 116.0(13) . .
C41 C40 S6 122.2(10) . .
C45 C40 S6 121.7(11) . .
C40 C41 C42 121.6(13) . .
C40 C41 H41 119.2 . .
C42 C41 H41 119.2 . .
C41 C42 C43 119.3(15) . .
C41 C42 H42 120.3 . .
C43 C42 H42 120.3 . .
C44 C43 C42 119.6(15) . .
C44 C43 H43 120.2 . .
C42 C43 H43 120.2 . .
C45 C44 C43 117.2(13) . .
C45 C44 H44 121.4 . .
C43 C44 H44 121.4 . .
C44 C45 C40 126.2(14) . .
C44 C45 H45 116.9 . .
C40 C45 H45 116.9 . .
C47 C46 S4 113.3(9) . .
C47 C46 H46A 108.9 . .
S4 C46 H46A 108.9 . .
C47 C46 H46B 108.9 . .
S4 C46 H46B 108.9 . .
H46A C46 H46B 107.7 . .
C46 C47 C48 112.1(11) . 1_656
C46 C47 H47A 109.2 . .
C48 C47 H47A 109.2 1_656 .
C46 C47 H47B 109.2 . .
C48 C47 H47B 109.2 1_656 .
H47A C47 H47B 107.9 . .
C47 C48 S7 115.7(9) 1_454 .
C47 C48 H48A 108.4 1_454 .
S7 C48 H48A 108.4 . .
C47 C48 H48B 108.4 1_454 .
S7 C48 H48B 108.4 . .
H48A C48 H48B 107.4 . .
C54 C49 C50 123.7(14) . .
C54 C49 S7 114.5(11) . .
C50 C49 S7 121.7(11) . .
C51 C50 C49 118.5(14) . .
C51 C50 H50 120.8 . .
C49 C50 H50 120.8 . .
C52 C51 C50 120.7(16) . .
C52 C51 H51 119.6 . .
C50 C51 H51 119.6 . .
C53 C52 C51 121.2(16) . .
C53 C52 H52 119.4 . .
C51 C52 H52 119.4 . .
C52 C53 C54 123.0(15) . .
C52 C53 H53 118.5 . .
C54 C53 H53 118.5 . .
C49 C54 C53 112.7(14) . .
C49 C54 H54 123.6 . .
C53 C54 H54 123.6 . .
C60 C55 C56 119.3(13) . .
C60 C55 S8 120.3(11) . .
C56 C55 S8 120.4(10) . .
C57 C56 C55 119.5(13) . .
C57 C56 H56 120.2 . .
C55 C56 H56 120.2 . .
C58 C57 C56 118.9(15) . .
C58 C57 H57 120.6 . .
C56 C57 H57 120.6 . .
C59 C58 C57 122.4(15) . .
C59 C58 H58 118.8 . .
C57 C58 H58 118.8 . .
C58 C59 C60 117.9(15) . .
C58 C59 H59 121 . .
C60 C59 H59 121 . .
C55 C60 C59 121.9(16) . .
C55 C60 H60 119.1 . .
C59 C60 H60 119.1 . .
C62 C61 C66 120 . .
C62 C61 S9 122.4(5) . .
C66 C61 S9 117.6(5) . .
C61 C62 C63 120 . .
C61 C62 H62 120 . .
C63 C62 H62 120 . .
C64 C63 C62 120 . .
C64 C63 H63 120 . .
C62 C63 H63 120 . .
C63 C64 C65 120 . .
C63 C64 H64 120 . .
C65 C64 H64 120 . .
C66 C65 C64 120 . .
C66 C65 H65 120 . .
C64 C65 H65 120 . .
C65 C66 C61 120 . .
C65 C66 H66 120 . .
C61 C66 H66 120 . .
C72 C67 C68 123.2(9) . .
C72 C67 S10 114.8(8) . .
C68 C67 S10 122.0(8) . .
C69 C68 C67 115.0(11) . .
C69 C68 H68 122.5 . .
C67 C68 H68 122.5 . .
C70 C69 C68 126.1(14) . .
C70 C69 H69 116.9 . .
C68 C69 H69 116.9 . .
C69 C70 C71 120.1(13) . .
C69 C70 H70 120 . .
C71 C70 H70 120 . .
C70 C71 C72 116.0(11) . .
C70 C71 H71 122 . .
C72 C71 H71 122 . .
C67 C72 C71 119.4(11) . .
C67 C72 H72 120.3 . .
C71 C72 H72 120.3 . .
C75 C73 S9 145(2) . .
C75 C73 H73A 100.7 . .
S9 C73 H73A 100.7 . .
C75 C73 H73B 100.7 . .
S9 C73 H73B 100.7 . .
H73A C73 H73B 104.4 . .
C75 C74 S9 129.6(16) . .
C75 C74 H74A 104.9 . .
S9 C74 H74A 104.9 . .
C75 C74 H74B 104.9 . .
S9 C74 H74B 104.9 . .
H74A C74 H74B 105.8 . .
C75 C74 H75D 42.6 . .
S9 C74 H75D 155.3 . .
H74A C74 H75D 99.7 . .
H74B C74 H75D 65.6 . .
C77 C75 C74 156(3) . .
C77 C75 C76 48(2) . .
C74 C75 C76 120(2) . .
C77 C75 C73 147(3) . .
C74 C75 C73 46.5(14) . .
C76 C75 C73 165(2) . .
C77 C75 H75A 96.6 . .
C74 C75 H75A 107.4 . .
C76 C75 H75A 107.4 . .
C73 C75 H75A 75.7 . .
C77 C75 H75B 66.5 . .
C74 C75 H75B 107.4 . .
C76 C75 H75B 107.4 . .
C73 C75 H75B 85.2 . .
H75A C75 H75B 106.9 . .
C77 C75 H75C 100.5 . .
C74 C75 H75C 91.6 . .
C76 C75 H75C 71.1 . .
C73 C75 H75C 100.4 . .
H75A C75 H75C 54.9 . .
H75B C75 H75C 157.8 . .
C77 C75 H75D 99.1 . .
C74 C75 H75D 57.6 . .
C76 C75 H75D 71.4 . .
C73 C75 H75D 99.7 . .
H75A C75 H75D 156.1 . .
H75B C75 H75D 95.9 . .
H75C C75 H75D 104.2 . .
C75 C76 S10 126.0(17) . .
C75 C76 H75C 38 . .
S10 C76 H75C 130.3 . .
C75 C76 H75D 38 . .
S10 C76 H75D 145 . .
H75C C76 H75D 61.8 . .
C75 C76 H76A 105.8 . .
S10 C76 H76A 105.8 . .
H75C C76 H76A 123.4 . .
H75D C76 H76A 68.6 . .
C75 C76 H76B 105.8 . .
S10 C76 H76B 105.8 . .
H75C C76 H76B 68.6 . .
H75D C76 H76B 108.9 . .
H76A C76 H76B 106.2 . .
C75 C77 S10 145(3) . .
C75 C77 H77A 100.5 . .
S10 C77 H77A 100.5 . .
C75 C77 H77B 100.5 . .
S10 C77 H77B 100.5 . .
H77A C77 H77B 104.3 . .
C4 S1 C1 102.4(6) . .
C4 S1 Cu1 110.2(5) . .
C1 S1 Cu1 97.9(4) . .
C10 S2 C31 102.2(7) . .
C10 S2 Cu1 110.4(4) . .
C31 S2 Cu1 100.1(4) . .
C19 S3 C16 104.7(6) . .
C19 S3 Cu2 109.7(4) . .
C16 S3 Cu2 99.5(3) . .
C25 S4 C46 103.7(6) . .
C25 S4 Cu2 113.2(5) . .
C46 S4 Cu2 100.2(4) . .
C34 S5 C33 101.9(6) . .
C34 S5 Cu3 110.7(4) . .
C33 S5 Cu3 98.6(4) . .
C40 S6 C3 101.9(7) . .
C40 S6 Cu3 110.1(4) . .
C3 S6 Cu3 101.2(3) . .
C48 S7 C49 103.6(6) . .
C48 S7 Cu4 100.5(3) . .
C49 S7 Cu4 110.8(4) . .
C55 S8 C18 103.4(6) . .
C55 S8 Cu4 109.5(4) . .
C18 S8 Cu4 99.3(4) . .
C73 S9 C61 105.0(10) . .
C73 S9 C74 38.8(11) . .
C61 S9 C74 108.2(6) . .
C76 S10 C77 38.1(14) . .
C76 S10 C67 110.6(8) . .
C77 S10 C67 97.2(13) . .
S2 Cu1 S1 118.96(14) . .
S2 Cu1 Br2 114.97(12) . .
S1 Cu1 Br2 110.53(10) . .
S2 Cu1 Br1 103.11(12) . .
S1 Cu1 Br1 94.94(12) . .
Br2 Cu1 Br1 112.08(8) . .
S2 Cu1 Cu2 124.98(11) . .
S1 Cu1 Cu2 112.90(9) . .
Br2 Cu1 Cu2 57.94(5) . .
Br1 Cu1 Cu2 54.14(5) . .
S3 Cu2 S4 118.82(14) . .
S3 Cu2 Br1 117.38(12) . .
S4 Cu2 Br1 109.35(11) . .
S3 Cu2 Br2 100.93(11) . .
S4 Cu2 Br2 95.82(11) . .
Br1 Cu2 Br2 111.80(8) . .
S3 Cu2 Cu1 125.29(11) . .
S4 Cu2 Cu1 112.21(9) . .
Br1 Cu2 Cu1 57.53(6) . .
Br2 Cu2 Cu1 54.27(5) . .
S6 Cu3 S5 119.07(14) . .
S6 Cu3 Br4 115.86(12) . .
S5 Cu3 Br4 108.71(10) . .
S6 Cu3 Br3 101.15(12) . .
S5 Cu3 Br3 97.63(12) . .
Br4 Cu3 Br3 112.57(8) . .
S6 Cu3 Cu4 124.76(11) . .
S5 Cu3 Cu4 113.44(9) . .
Br4 Cu3 Cu4 57.73(6) . .
Br3 Cu3 Cu4 54.84(5) . .
S7 Cu4 S8 119.82(14) . .
S7 Cu4 Br3 113.82(12) . .
S8 Cu4 Br3 109.98(11) . .
S7 Cu4 Br4 103.98(12) . .
S8 Cu4 Br4 95.44(12) . .
Br3 Cu4 Br4 111.97(8) . .
S7 Cu4 Cu3 124.54(11) . .
S8 Cu4 Cu3 113.16(9) . .
Br3 Cu4 Cu3 57.64(6) . .
Br4 Cu4 Cu3 54.34(5) . .
Cu2 Br1 Cu1 68.33(6) . .
Cu1 Br2 Cu2 67.79(6) . .
Cu4 Br3 Cu3 67.53(6) . .
Cu3 Br4 Cu4 67.93(6) . .

loop_
_geom_bond_atom_site_label_1
_geom_bond_atom_site_label_2
_geom_bond_distance
_geom_bond_site_symmetry_2
C1 C2 1.540(16) .
C1 S1 1.803(12) .
C1 H1A 0.97 .
C1 H1B 0.97 .
C2 C3 1.496(14) .
C2 H2A 0.97 .
C2 H2B 0.97 .
C3 S6 1.838(12) .
C3 H3A 0.97 .
C3 H3B 0.97 .
C4 C5 1.33(2) .
C4 C9 1.450(18) .
C4 S1 1.802(15) .
C5 C6 1.35(2) .
C5 H5 0.93 .
C6 C7 1.35(2) .
C6 H6 0.93 .
C7 C8 1.41(2) .
C7 H7 0.93 .
C8 C9 1.32(2) .
C8 H8 0.93 .
C9 H9 0.93 .
C10 C11 1.36(2) .
C10 C15 1.449(19) .
C10 S2 1.751(14) .
C11 C12 1.40(2) .
C11 H11 0.93 .
C12 C13 1.42(2) .
C12 H12 0.93 .
C13 C14 1.42(2) .
C13 H13 0.93 .
C14 C15 1.31(2) .
C14 H14 0.93 .
C15 H15 0.93 .
C16 C17 1.537(15) .
C16 S3 1.821(13) .
C16 H16A 0.97 .
C16 H16B 0.97 .
C17 C18 1.522(16) .
C17 H17A 0.97 .
C17 H17B 0.97 .
C18 S8 1.828(10) .
C18 H18A 0.97 .
C18 H18B 0.97 .
C19 C20 1.352(18) .
C19 C24 1.408(19) .
C19 S3 1.819(13) .
C20 C21 1.46(2) .
C20 H20 0.93 .
C21 C22 1.32(2) .
C21 H21 0.93 .
C22 C23 1.34(2) .
C22 H22 0.93 .
C23 C24 1.359(18) .
C23 H23 0.93 .
C24 H24 0.93 .
C25 C26 1.331(19) .
C25 C30 1.424(17) .
C25 S4 1.766(14) .
C26 C27 1.43(2) .
C26 H26 0.93 .
C27 C28 1.36(2) .
C27 H27 0.93 .
C28 C29 1.40(2) .
C28 H28 0.93 .
C29 C30 1.43(2) .
C29 H29 0.93 .
C30 H30 0.93 .
C31 C32 1.523(15) .
C31 S2 1.845(12) .
C31 H31A 0.97 .
C31 H31B 0.97 .
C32 C33 1.518(16) 1_656
C32 H32A 0.97 .
C32 H32B 0.97 .
C33 C32 1.518(16) 1_454
C33 S5 1.814(11) .
C33 H33A 0.97 .
C33 H33B 0.97 .
C34 C35 1.338(19) .
C34 C39 1.447(18) .
C34 S5 1.809(13) .
C35 C36 1.36(2) .
C35 H35 0.93 .
C36 C37 1.39(2) .
C36 H36 0.93 .
C37 C38 1.39(3) .
C37 H37 0.93 .
C38 C39 1.31(2) .
C38 H38 0.93 .
C39 H39 0.93 .
C40 C41 1.36(2) .
C40 C45 1.422(19) .
C40 S6 1.746(14) .
C41 C42 1.40(2) .
C41 H41 0.93 .
C42 C43 1.43(2) .
C42 H42 0.93 .
C43 C44 1.41(2) .
C43 H43 0.93 .
C44 C45 1.33(2) .
C44 H44 0.93 .
C45 H45 0.93 .
C46 C47 1.493(16) .
C46 S4 1.832(10) .
C46 H46A 0.97 .
C46 H46B 0.97 .
C47 C48 1.530(15) 1_656
C47 H47A 0.97 .
C47 H47B 0.97 .
C48 C47 1.530(15) 1_454
C48 S7 1.810(13) .
C48 H48A 0.97 .
C48 H48B 0.97 .
C49 C54 1.363(19) .
C49 C50 1.40(2) .
C49 S7 1.819(15) .
C50 C51 1.38(2) .
C50 H50 0.93 .
C51 C52 1.33(2) .
C51 H51 0.93 .
C52 C53 1.32(3) .
C52 H52 0.93 .
C53 C54 1.48(2) .
C53 H53 0.93 .
C54 H54 0.93 .
C55 C60 1.334(19) .
C55 C56 1.438(17) .
C55 S8 1.772(14) .
C56 C57 1.40(2) .
C56 H56 0.93 .
C57 C58 1.39(2) .
C57 H57 0.93 .
C58 C59 1.36(2) .
C58 H58 0.93 .
C59 C60 1.44(2) .
C59 H59 0.93 .
C60 H60 0.93 .
C61 C62 1.39 .
C61 C66 1.39 .
C61 S9 1.739(7) .
C62 C63 1.39 .
C62 H62 0.93 .
C63 C64 1.39 .
C63 H63 0.93 .
C64 C65 1.39 .
C64 H64 0.93 .
C65 C66 1.39 .
C65 H65 0.93 .
C66 H66 0.93 .
C67 C72 1.364(13) .
C67 C68 1.373(14) .
C67 S10 1.774(9) .
C68 C69 1.346(14) .
C68 H68 0.93 .
C69 C70 1.313(16) .
C69 H69 0.93 .
C70 C71 1.406(17) .
C70 H70 0.93 .
C71 C72 1.420(15) .
C71 H71 0.93 .
C72 H72 0.93 .
C73 C75 1.52(3) .
C73 S9 1.57(3) .
C73 H73A 0.97 .
C73 H73B 0.97 .
C74 C75 1.41(3) .
C74 S9 1.844(18) .
C74 H74A 0.97 .
C74 H74B 0.97 .
C74 H75D 1.2098 .
C75 C77 1.20(4) .
C75 C76 1.49(3) .
C75 H75A 0.97 .
C75 H75B 0.97 .
C75 H75C 0.97 .
C75 H75D 0.97 .
C76 S10 1.67(2) .
C76 H75C 1.4894 .
C76 H75D 1.4928 .
C76 H76A 0.97 .
C76 H76B 0.97 .
C77 S10 1.74(4) .
C77 H77A 0.97 .
C77 H77B 0.97 .
S1 Cu1 2.339(4) .
S2 Cu1 2.286(3) .
S3 Cu2 2.283(3) .
S4 Cu2 2.342(4) .
S5 Cu3 2.338(4) .
S6 Cu3 2.291(3) .
S7 Cu4 2.291(3) .
S8 Cu4 2.339(4) .
Cu1 Br2 2.450(2) .
Cu1 Br1 2.537(2) .
Cu1 Cu2 2.7941(11) .
Cu2 Br1 2.437(2) .
Cu2 Br2 2.558(2) .
Cu3 Br4 2.434(2) .
Cu3 Br3 2.538(2) .
Cu3 Cu4 2.7761(12) .
Cu4 Br3 2.456(2) .
Cu4 Br4 2.533(2) .
